data_1518080
loop_
_publ_author_name
'Mallow, Ole'
'Khanfar, Monther A.'
'Malischewski, Moritz'
'Finke, Pamela'
'Hesse, Malte'
'Lork, Enno'
'Augenstein, Timo'
'Breher, Frank'
'Harmer, Jeffrey R.'
'Vasilieva, Nadezhda V.'
'Zibarev, Andrey'
'Bogomyakov, Artem S.'
'Seppelt, Konrad'
'Beckmann, Jens'

_publ_section_title
;
 Diaryldichalcogenide radical cations
;
_journal_issue 1
_journal_name_full 'Chem. Sci.'
_journal_page_first 497
_journal_paper_doi 10.1039/C4SC02964J
_journal_volume 6
_journal_year 2015
_chemical_formula_moiety 'C48 H50 S2'
_chemical_formula_sum 'C48 H50 S2'
_chemical_formula_weight 691.00
_chemical_name_systematic
;
 ? 
;
_space_group_crystal_system monoclinic
_space_group_IT_number 14
_space_group_name_Hall '-P 2yn'
_space_group_name_H-M_alt 'P 1 21/n 1'
_symmetry_space_group_name_Hall '-P 2yn'
_symmetry_space_group_name_H-M 'P 1 21/n 1'
_atom_sites_solution_hydrogens geom
_atom_sites_solution_primary iterative
_atom_sites_solution_secondary difmap
_audit_creation_date 2013-07-25
_audit_creation_method
;
  Olex2 1.2
  (compiled Apr 23 2013 17:54:37, GUI svn.r4466)
;
_cell_angle_alpha 90.00
_cell_angle_beta 93.450(10)
_cell_angle_gamma 90.00
_cell_formula_units_Z 4
_cell_length_a 15.695(3)
_cell_length_b 15.264(2)
_cell_length_c 16.274(2)
_cell_measurement_reflns_used 42
_cell_measurement_temperature 173
_cell_measurement_theta_max 24.990
_cell_measurement_theta_min 6.483
_cell_volume 3891.7(10)
_computing_cell_refinement 'Siemens XSCANS'
_computing_data_collection 'Siemens XSCANS'
_computing_data_reduction 'Siemens XSCANS'
_computing_molecular_graphics
;
O. V. Dolomanov, L. J. Bourhis, R. J. Gildea, J. A. K. Howard and H. Puschmann,
OLEX2: a complete structure solution, refinement and analysis program.
J. Appl. Cryst. (2009). 42, 339-341.
;
_computing_publication_material
;
O. V. Dolomanov, L. J. Bourhis, R. J. Gildea, J. A. K. Howard and H. Puschmann,
OLEX2: a complete structure solution, refinement and analysis program.
J. Appl. Cryst. (2009). 42, 339-341.
;
_computing_structure_refinement
;
XL, G.M. Sheldrick, Acta Cryst.
(2008). A64, 112-122
;
_computing_structure_solution
;
olex2.solve (L.J. Bourhis, O.V. Dolomanov, R.J. Gildea, J.A.K. Howard,
H. Puschmann, in preparation, 2011)
;
_diffrn_ambient_temperature 173
_diffrn_measured_fraction_theta_full 0.997
_diffrn_measured_fraction_theta_max 0.997
_diffrn_measurement_device_type 'Siemens P4'
_diffrn_measurement_method '2\q/\w scans'
_diffrn_radiation_monochromator graphite
_diffrn_radiation_type MoK\a
_diffrn_radiation_wavelength 0.71073
_diffrn_reflns_av_R_equivalents 0.0323
_diffrn_reflns_av_unetI/netI 0.0736
_diffrn_reflns_limit_h_max 20
_diffrn_reflns_limit_h_min -19
_diffrn_reflns_limit_k_max 13
_diffrn_reflns_limit_k_min -19
_diffrn_reflns_limit_l_max 21
_diffrn_reflns_limit_l_min -21
_diffrn_reflns_number 10766
_diffrn_reflns_theta_full 27.50
_diffrn_reflns_theta_max 27.50
_diffrn_reflns_theta_min 2.51
_diffrn_source 'normal-focus sealed tube'
_diffrn_standards_interval_count 197
_diffrn_standards_number 3
_exptl_absorpt_coefficient_mu 0.169
_exptl_absorpt_correction_type none
_exptl_crystal_colour 'light yellow'
_exptl_crystal_colour_modifier light
_exptl_crystal_colour_primary yellow
_exptl_crystal_density_diffrn 1.179
_exptl_crystal_density_method 'not measured'
_exptl_crystal_F_000 1480
_exptl_crystal_size_max 0.9
_exptl_crystal_size_mid 0.8
_exptl_crystal_size_min 0.6
_refine_diff_density_max 0.378
_refine_diff_density_min -0.433
_refine_diff_density_rms 0.060
_refine_ls_extinction_method none
_refine_ls_goodness_of_fit_ref 1.013
_refine_ls_hydrogen_treatment constr
_refine_ls_matrix_type full
_refine_ls_number_parameters 463
_refine_ls_number_reflns 8906
_refine_ls_number_restraints 0
_refine_ls_restrained_S_all 1.013
_refine_ls_R_factor_all 0.1010
_refine_ls_R_factor_gt 0.0609
_refine_ls_shift/su_max 0.001
_refine_ls_shift/su_mean 0.000
_refine_ls_structure_factor_coef Fsqd
_refine_ls_weighting_details 'calc w=1/[\s^2^(Fo^2^)+(0.0829P)^2^+1.0832P] where P=(Fo^2^+2Fc^2^)/3'
_refine_ls_weighting_scheme calc
_refine_ls_wR_factor_gt 0.1446
_refine_ls_wR_factor_ref 0.1663
_reflns_number_gt 5949
_reflns_number_total 8906
_reflns_threshold_expression >2sigma(I)
_cod_data_source_file c4sc02964j2.cif
_cod_data_source_block 16a
_cod_depositor_comments 'Adding full bibliography for 1518079--1518084.cif.'
_cod_database_code 1518080
_olex2_refinement_description
;
1. Fixed Uiso
 At 1.2 times of:
  All C(H) groups
 At 1.5 times of:
  All C(H,H,H) groups
2.a Aromatic/amide H refined with riding coordinates:
 C12(H12), C13(H13), C14(H14), C22(H22), C23(H23), C24(H24), C32(H32),
 C34(H34), C42(H42), C44(H44), C52(H52), C54(H54), C62(H62), C64(H64)
2.b Idealised Me refined as rotating group:
 C36(H36A,H36B,H36C), C37(H37A,H37B,H37C), C38(H38A,H38B,H38C), C46(H46A,H46B,
 H46C), C47(H47A,H47B,H47C), C48(H48A,H48B,H48C), C56(H56A,H56B,H56C), C57(H57A,
 H57B,H57C), C58(H58A,H58B,H58C), C66(H66A,H66B,H66C), C67(H67A,H67B,H67C),
 C68(H68A,H68B,H68C)
;

loop_
_space_group_symop_id
_space_group_symop_operation_xyz
1 'x, y, z'
2 '-x+1/2, y+1/2, -z+1/2'
3 '-x, -y, -z'
4 'x-1/2, -y-1/2, z-1/2'

loop_
_atom_site_label
_atom_site_type_symbol
_atom_site_fract_x
_atom_site_fract_y
_atom_site_fract_z
_atom_site_U_iso_or_equiv
_atom_site_adp_type
_atom_site_occupancy
_atom_site_symmetry_multiplicity
_atom_site_calc_flag
_atom_site_refinement_flags
S1 S 0.20391(4) 0.83220(4) 0.46665(4) 0.02915(16) Uani 1 1 d .
S2 S 0.25849(4) 0.77072(4) 0.57052(4) 0.02795(16) Uani 1 1 d .
C10 C 0.12602(15) 0.75617(16) 0.42487(15) 0.0269(5) Uani 1 1 d .
C11 C 0.12175(16) 0.74447(16) 0.33906(15) 0.0282(5) Uani 1 1 d .
C12 C 0.05913(18) 0.68959(18) 0.30333(17) 0.0381(6) Uani 1 1 d .
H12 H 0.0558 0.6811 0.2466 0.046 Uiso 1 1 calc R
C13 C 0.00148(19) 0.6473(2) 0.35153(17) 0.0431(7) Uani 1 1 d .
H13 H -0.0389 0.6092 0.3274 0.052 Uiso 1 1 calc R
C14 C 0.00442(17) 0.66220(18) 0.43492(17) 0.0372(6) Uani 1 1 d .
H14 H -0.0353 0.6348 0.4664 0.045 Uiso 1 1 calc R
C15 C 0.06535(15) 0.71731(16) 0.47365(15) 0.0280(5) Uani 1 1 d .
C20 C 0.37061(15) 0.77435(16) 0.55715(14) 0.0254(5) Uani 1 1 d .
C21 C 0.41248(16) 0.85231(16) 0.53601(14) 0.0271(5) Uani 1 1 d .
C22 C 0.50102(17) 0.85156(18) 0.53313(16) 0.0337(6) Uani 1 1 d .
H22 H 0.5289 0.9018 0.5167 0.040 Uiso 1 1 calc R
C23 C 0.54808(17) 0.77774(18) 0.55415(18) 0.0375(6) Uani 1 1 d .
H23 H 0.6072 0.7786 0.5523 0.045 Uiso 1 1 calc R
C24 C 0.50731(17) 0.70260(18) 0.57788(17) 0.0350(6) Uani 1 1 d .
H24 H 0.5396 0.6537 0.5936 0.042 Uiso 1 1 calc R
C25 C 0.41836(16) 0.69862(16) 0.57868(15) 0.0283(5) Uani 1 1 d .
C30 C 0.17970(16) 0.79084(16) 0.28341(14) 0.0270(5) Uani 1 1 d .
C31 C 0.16230(16) 0.87711(16) 0.25768(15) 0.0294(5) Uani 1 1 d .
C32 C 0.21455(17) 0.91636(17) 0.20214(16) 0.0329(6) Uani 1 1 d .
H32 H 0.2023 0.9732 0.1846 0.040 Uiso 1 1 calc R
C33 C 0.28426(17) 0.87369(19) 0.17205(15) 0.0353(6) Uani 1 1 d .
C34 C 0.30067(17) 0.78899(19) 0.19872(16) 0.0365(6) Uani 1 1 d .
H34 H 0.3472 0.7593 0.1793 0.044 Uiso 1 1 calc R
C35 C 0.24989(18) 0.74686(17) 0.25357(15) 0.0324(6) Uani 1 1 d .
C36 C 0.0883(2) 0.92815(19) 0.2887(2) 0.0453(7) Uani 1 1 d .
H36A H 0.1014 0.9452 0.3448 0.068 Uiso 1 1 calc R
H36B H 0.0381 0.8922 0.2855 0.068 Uiso 1 1 calc R
H36C H 0.0785 0.9795 0.2554 0.068 Uiso 1 1 calc R
C37 C 0.3411(2) 0.9187(2) 0.11307(19) 0.0549(9) Uani 1 1 d .
H37A H 0.3148 0.9162 0.0583 0.082 Uiso 1 1 calc R
H37B H 0.3954 0.8897 0.1143 0.082 Uiso 1 1 calc R
H37C H 0.3491 0.9788 0.1292 0.082 Uiso 1 1 calc R
C38 C 0.2698(2) 0.6546(2) 0.2815(2) 0.0497(8) Uani 1 1 d .
H38A H 0.2238 0.6165 0.2633 0.075 Uiso 1 1 calc R
H38B H 0.2768 0.6531 0.3405 0.075 Uiso 1 1 calc R
H38C H 0.3216 0.6354 0.2586 0.075 Uiso 1 1 calc R
C40 C 0.06021(15) 0.73348(16) 0.56385(15) 0.0272(5) Uani 1 1 d .
C41 C 0.07911(16) 0.66498(17) 0.62010(15) 0.0294(5) Uani 1 1 d .
C42 C 0.06659(17) 0.67813(18) 0.70292(16) 0.0341(6) Uani 1 1 d .
H42 H 0.0793 0.6328 0.7399 0.041 Uiso 1 1 calc R
C43 C 0.03579(18) 0.75657(19) 0.73243(17) 0.0374(6) Uani 1 1 d .
C44 C 0.01985(18) 0.82374(18) 0.67671(18) 0.0393(6) Uani 1 1 d .
H44 H 0.0014 0.8775 0.6959 0.047 Uiso 1 1 calc R
C45 C 0.03035(17) 0.81402(17) 0.59259(17) 0.0344(6) Uani 1 1 d .
C46 C 0.11360(19) 0.57850(18) 0.59180(17) 0.0395(6) Uani 1 1 d .
H46A H 0.1356 0.5456 0.6387 0.059 Uiso 1 1 calc R
H46B H 0.1585 0.5889 0.5555 0.059 Uiso 1 1 calc R
H46C H 0.0686 0.5460 0.5632 0.059 Uiso 1 1 calc R
C47 C 0.0191(2) 0.7682(2) 0.82269(18) 0.0519(8) Uani 1 1 d .
H47A H -0.0404 0.7585 0.8303 0.078 Uiso 1 1 calc R
H47B H 0.0343 0.8267 0.8397 0.078 Uiso 1 1 calc R
H47C H 0.0527 0.7269 0.8551 0.078 Uiso 1 1 calc R
C48 C 0.0094(2) 0.8904(2) 0.5360(2) 0.0487(8) Uani 1 1 d .
H48A H 0.0601 0.9242 0.5293 0.073 Uiso 1 1 calc R
H48B H -0.0330 0.9265 0.5593 0.073 Uiso 1 1 calc R
H48C H -0.0122 0.8689 0.4833 0.073 Uiso 1 1 calc R
C50 C 0.36586(15) 0.93786(16) 0.52496(15) 0.0268(5) Uani 1 1 d .
C51 C 0.34629(16) 0.97429(17) 0.44699(15) 0.0308(6) Uani 1 1 d .
C52 C 0.29797(17) 1.05140(17) 0.44166(16) 0.0338(6) Uani 1 1 d .
H52 H 0.2826 1.0742 0.3899 0.041 Uiso 1 1 calc R
C53 C 0.27232(16) 1.09479(17) 0.51043(17) 0.0342(6) Uani 1 1 d .
C54 C 0.29782(17) 1.06057(17) 0.58719(17) 0.0341(6) Uani 1 1 d .
H54 H 0.2837 1.0905 0.6343 0.041 Uiso 1 1 calc R
C55 C 0.34372(16) 0.98313(16) 0.59554(15) 0.0294(5) Uani 1 1 d .
C56 C 0.3760(2) 0.93228(19) 0.37035(16) 0.0407(7) Uani 1 1 d .
H56A H 0.3546 0.9649 0.3231 0.061 Uiso 1 1 calc R
H56B H 0.3551 0.8732 0.3665 0.061 Uiso 1 1 calc R
H56C H 0.4373 0.9319 0.3725 0.061 Uiso 1 1 calc R
C57 C 0.2196(2) 1.1779(2) 0.5030(2) 0.0499(8) Uani 1 1 d .
H57A H 0.2566 1.2272 0.4971 0.075 Uiso 1 1 calc R
H57B H 0.1884 1.1851 0.5515 0.075 Uiso 1 1 calc R
H57C H 0.1803 1.1739 0.4556 0.075 Uiso 1 1 calc R
C58 C 0.3729(2) 0.94987(18) 0.67995(16) 0.0378(6) Uani 1 1 d .
H58A H 0.3529 0.8910 0.6865 0.057 Uiso 1 1 calc R
H58B H 0.3502 0.9867 0.7211 0.057 Uiso 1 1 calc R
H58C H 0.4341 0.9508 0.6859 0.057 Uiso 1 1 calc R
C60 C 0.37901(15) 0.61353(16) 0.60313(15) 0.0280(5) Uani 1 1 d .
C61 C 0.37368(17) 0.54505(17) 0.54621(16) 0.0327(6) Uani 1 1 d .
C62 C 0.34056(18) 0.46458(17) 0.56933(19) 0.0393(7) Uani 1 1 d .
H62 H 0.3350 0.4198 0.5306 0.047 Uiso 1 1 calc R
C63 C 0.31568(17) 0.44942(17) 0.6486(2) 0.0399(7) Uani 1 1 d .
C64 C 0.32423(17) 0.51758(18) 0.70492(18) 0.0384(6) Uani 1 1 d .
H64 H 0.3092 0.5080 0.7586 0.046 Uiso 1 1 calc R
C65 C 0.35452(16) 0.59991(17) 0.68393(16) 0.0327(6) Uani 1 1 d .
C66 C 0.4031(2) 0.5572(2) 0.46052(17) 0.0463(7) Uani 1 1 d .
H66A H 0.3775 0.6091 0.4366 0.069 Uiso 1 1 calc R
H66B H 0.3864 0.5073 0.4274 0.069 Uiso 1 1 calc R
H66C H 0.4641 0.5629 0.4629 0.069 Uiso 1 1 calc R
C67 C 0.2773(2) 0.3624(2) 0.6721(2) 0.0562(9) Uani 1 1 d .
H67A H 0.2172 0.3624 0.6570 0.084 Uiso 1 1 calc R
H67B H 0.2861 0.3538 0.7304 0.084 Uiso 1 1 calc R
H67C H 0.3044 0.3158 0.6437 0.084 Uiso 1 1 calc R
C68 C 0.3593(2) 0.6722(2) 0.74749(18) 0.0450(7) Uani 1 1 d .
H68A H 0.4057 0.7108 0.7370 0.067 Uiso 1 1 calc R
H68B H 0.3685 0.6471 0.8014 0.067 Uiso 1 1 calc R
H68C H 0.3068 0.7046 0.7445 0.067 Uiso 1 1 calc R

loop_
_atom_site_aniso_label
_atom_site_aniso_U_11
_atom_site_aniso_U_22
_atom_site_aniso_U_33
_atom_site_aniso_U_23
_atom_site_aniso_U_13
_atom_site_aniso_U_12
S1 0.0285(3) 0.0260(3) 0.0323(3) 0.0047(2) -0.0038(2) -0.0085(3)
S2 0.0215(3) 0.0342(3) 0.0281(3) 0.0045(3) 0.0010(2) -0.0053(3)
C10 0.0231(11) 0.0248(12) 0.0322(12) 0.0030(10) -0.0027(10) -0.0052(10)
C11 0.0293(12) 0.0245(12) 0.0306(12) 0.0035(10) 0.0002(10) -0.0041(10)
C12 0.0426(16) 0.0397(15) 0.0309(13) 0.0001(11) -0.0066(12) -0.0112(13)
C13 0.0453(17) 0.0441(17) 0.0383(15) 0.0045(13) -0.0103(13) -0.0244(14)
C14 0.0322(14) 0.0398(15) 0.0390(14) 0.0097(12) -0.0031(11) -0.0147(12)
C15 0.0244(12) 0.0281(13) 0.0308(12) 0.0057(10) -0.0024(10) -0.0058(10)
C20 0.0215(11) 0.0284(12) 0.0263(11) -0.0007(10) 0.0020(9) -0.0045(10)
C21 0.0296(13) 0.0258(12) 0.0258(12) -0.0014(10) 0.0019(10) -0.0049(10)
C22 0.0293(13) 0.0318(14) 0.0406(14) 0.0008(11) 0.0065(11) -0.0080(11)
C23 0.0238(13) 0.0364(15) 0.0527(17) -0.0007(13) 0.0061(12) -0.0017(11)
C24 0.0283(13) 0.0319(14) 0.0449(15) 0.0003(12) 0.0031(11) 0.0013(11)
C25 0.0288(13) 0.0270(12) 0.0293(12) -0.0009(10) 0.0023(10) -0.0008(10)
C30 0.0301(13) 0.0255(12) 0.0252(11) -0.0001(10) 0.0002(10) -0.0026(10)
C31 0.0291(13) 0.0257(13) 0.0334(13) 0.0012(10) 0.0030(10) 0.0003(10)
C32 0.0357(14) 0.0286(13) 0.0343(13) 0.0052(11) 0.0003(11) -0.0034(11)
C33 0.0341(14) 0.0442(16) 0.0279(13) 0.0020(11) 0.0040(11) -0.0047(12)
C34 0.0331(14) 0.0462(16) 0.0307(13) -0.0073(12) 0.0054(11) 0.0052(12)
C35 0.0393(14) 0.0314(13) 0.0260(12) -0.0023(10) -0.0024(11) 0.0069(11)
C36 0.0450(17) 0.0340(15) 0.0584(18) 0.0074(14) 0.0150(14) 0.0085(13)
C37 0.0468(19) 0.072(2) 0.0471(18) 0.0105(17) 0.0166(15) -0.0077(17)
C38 0.057(2) 0.0391(17) 0.0529(18) 0.0027(14) 0.0019(15) 0.0153(15)
C40 0.0203(11) 0.0283(12) 0.0328(12) 0.0046(10) 0.0007(10) -0.0055(10)
C41 0.0261(12) 0.0286(13) 0.0334(13) 0.0046(10) 0.0001(10) -0.0053(10)
C42 0.0327(14) 0.0344(14) 0.0347(13) 0.0070(11) -0.0009(11) -0.0048(11)
C43 0.0357(15) 0.0415(16) 0.0357(14) -0.0016(12) 0.0077(11) -0.0112(12)
C44 0.0400(15) 0.0318(14) 0.0473(16) -0.0037(12) 0.0128(13) -0.0029(12)
C45 0.0306(14) 0.0304(14) 0.0427(15) 0.0058(11) 0.0071(11) -0.0034(11)
C46 0.0470(17) 0.0313(14) 0.0403(15) 0.0042(12) 0.0019(13) 0.0020(13)
C47 0.058(2) 0.061(2) 0.0388(16) -0.0065(15) 0.0179(15) -0.0115(17)
C48 0.0459(18) 0.0377(16) 0.064(2) 0.0134(15) 0.0146(15) 0.0101(14)
C50 0.0227(12) 0.0251(12) 0.0326(12) 0.0005(10) 0.0022(10) -0.0073(10)
C51 0.0299(13) 0.0310(13) 0.0314(12) -0.0012(10) 0.0002(10) -0.0130(11)
C52 0.0318(14) 0.0337(14) 0.0349(13) 0.0115(11) -0.0050(11) -0.0113(11)
C53 0.0261(13) 0.0314(14) 0.0449(15) 0.0062(12) 0.0007(11) -0.0051(11)
C54 0.0323(14) 0.0330(14) 0.0372(14) -0.0031(11) 0.0047(11) -0.0011(11)
C55 0.0289(13) 0.0276(13) 0.0314(12) -0.0005(10) 0.0001(10) -0.0069(10)
C56 0.0508(17) 0.0413(16) 0.0301(13) -0.0006(12) 0.0046(12) -0.0119(14)
C57 0.0428(17) 0.0437(17) 0.063(2) 0.0153(15) 0.0069(15) 0.0090(14)
C58 0.0480(17) 0.0358(15) 0.0293(13) -0.0020(11) -0.0001(12) -0.0006(13)
C60 0.0231(12) 0.0238(12) 0.0368(13) 0.0013(10) -0.0014(10) 0.0010(10)
C61 0.0293(13) 0.0293(13) 0.0387(14) -0.0025(11) -0.0036(11) 0.0026(11)
C62 0.0363(15) 0.0259(14) 0.0547(18) -0.0057(12) -0.0040(13) -0.0003(12)
C63 0.0274(14) 0.0270(14) 0.0657(19) 0.0054(13) 0.0064(13) -0.0015(11)
C64 0.0344(15) 0.0343(15) 0.0472(16) 0.0044(12) 0.0080(12) 0.0000(12)
C65 0.0296(13) 0.0301(14) 0.0384(14) 0.0009(11) 0.0029(11) -0.0008(11)
C66 0.061(2) 0.0403(16) 0.0365(15) -0.0046(13) -0.0060(14) 0.0008(15)
C67 0.0452(18) 0.0295(15) 0.095(3) 0.0071(16) 0.0149(18) -0.0048(14)
C68 0.0532(18) 0.0404(16) 0.0423(16) -0.0048(13) 0.0115(14) -0.0075(14)

loop_
_atom_type_symbol
_atom_type_description
_atom_type_scat_dispersion_real
_atom_type_scat_dispersion_imag
_atom_type_scat_source
C C 0.0033 0.0016 'International Tables Vol C Tables 4.2.6.8 and 6.1.1.4'
H H 0.0000 0.0000 'International Tables Vol C Tables 4.2.6.8 and 6.1.1.4'
S S 0.1246 0.1234 'International Tables Vol C Tables 4.2.6.8 and 6.1.1.4'

loop_
_geom_angle_atom_site_label_1
_geom_angle_atom_site_label_2
_geom_angle_atom_site_label_3
_geom_angle
C10 S1 S2 104.80(8)
C20 S2 S1 104.37(8)
C11 C10 S1 116.77(18)
C11 C10 C15 120.9(2)
C15 C10 S1 121.93(19)
C10 C11 C30 123.1(2)
C12 C11 C10 118.8(2)
C12 C11 C30 118.1(2)
C13 C12 C11 120.7(2)
C14 C13 C12 119.7(2)
C13 C14 C15 121.8(2)
C10 C15 C40 124.2(2)
C14 C15 C10 117.9(2)
C14 C15 C40 117.8(2)
C21 C20 S2 122.15(19)
C25 C20 S2 117.18(18)
C25 C20 C21 120.2(2)
C20 C21 C50 122.1(2)
C22 C21 C20 118.8(2)
C22 C21 C50 118.9(2)
C23 C22 C21 121.2(2)
C22 C23 C24 119.9(2)
C23 C24 C25 121.3(3)
C20 C25 C60 123.6(2)
C24 C25 C20 118.6(2)
C24 C25 C60 117.8(2)
C31 C30 C11 120.6(2)
C35 C30 C11 120.1(2)
C35 C30 C31 119.3(2)
C30 C31 C36 121.6(2)
C32 C31 C30 119.1(2)
C32 C31 C36 119.3(2)
C33 C32 C31 122.3(2)
C32 C33 C37 121.2(3)
C34 C33 C32 117.6(2)
C34 C33 C37 121.2(3)
C33 C34 C35 122.1(3)
C30 C35 C38 119.7(2)
C34 C35 C30 119.6(2)
C34 C35 C38 120.6(3)
C41 C40 C15 119.6(2)
C45 C40 C15 120.6(2)
C45 C40 C41 119.6(2)
C40 C41 C46 121.1(2)
C42 C41 C40 119.1(2)
C42 C41 C46 119.8(2)
C43 C42 C41 122.2(2)
C42 C43 C47 121.3(3)
C44 C43 C42 117.8(2)
C44 C43 C47 120.9(3)
C43 C44 C45 122.5(3)
C40 C45 C48 122.5(2)
C44 C45 C40 118.7(2)
C44 C45 C48 118.8(3)
C51 C50 C21 122.1(2)
C55 C50 C21 118.2(2)
C55 C50 C51 119.6(2)
C50 C51 C56 121.3(2)
C52 C51 C50 118.5(2)
C52 C51 C56 120.1(2)
C53 C52 C51 122.4(2)
C52 C53 C54 117.8(2)
C52 C53 C57 121.4(3)
C54 C53 C57 120.8(3)
C55 C54 C53 121.9(2)
C50 C55 C58 120.2(2)
C54 C55 C50 119.5(2)
C54 C55 C58 120.2(2)
C61 C60 C25 118.7(2)
C61 C60 C65 120.0(2)
C65 C60 C25 121.0(2)
C60 C61 C66 120.9(2)
C62 C61 C60 119.3(2)
C62 C61 C66 119.9(2)
C63 C62 C61 121.8(3)
C62 C63 C67 121.2(3)
C64 C63 C62 117.8(3)
C64 C63 C67 120.9(3)
C63 C64 C65 122.3(3)
C60 C65 C68 121.8(2)
C64 C65 C60 118.6(2)
C64 C65 C68 119.6(2)

loop_
_geom_bond_atom_site_label_1
_geom_bond_atom_site_label_2
_geom_bond_distance
S1 S2 2.0731(9)
S1 C10 1.790(2)
S2 C20 1.787(2)
C10 C11 1.405(3)
C10 C15 1.407(3)
C11 C12 1.392(4)
C11 C30 1.499(3)
C12 C13 1.391(4)
C13 C14 1.374(4)
C14 C15 1.395(3)
C15 C40 1.495(3)
C20 C21 1.412(3)
C20 C25 1.410(3)
C21 C22 1.393(4)
C21 C50 1.502(3)
C22 C23 1.379(4)
C23 C24 1.380(4)
C24 C25 1.398(4)
C25 C60 1.502(3)
C30 C31 1.404(3)
C30 C35 1.402(4)
C31 C32 1.392(4)
C31 C36 1.510(4)
C32 C33 1.388(4)
C33 C34 1.383(4)
C33 C37 1.514(4)
C34 C35 1.390(4)
C35 C38 1.507(4)
C40 C41 1.409(3)
C40 C45 1.406(4)
C41 C42 1.388(4)
C41 C46 1.509(4)
C42 C43 1.388(4)
C43 C44 1.382(4)
C43 C47 1.518(4)
C44 C45 1.397(4)
C45 C48 1.509(4)
C50 C51 1.402(3)
C50 C55 1.402(3)
C51 C52 1.400(4)
C51 C56 1.501(4)
C52 C53 1.381(4)
C53 C54 1.390(4)
C53 C57 1.515(4)
C54 C55 1.387(4)
C55 C58 1.509(3)
C60 C61 1.396(3)
C60 C65 1.407(4)
C61 C62 1.394(4)
C61 C66 1.506(4)
C62 C63 1.389(4)
C63 C64 1.388(4)
C63 C67 1.517(4)
C64 C65 1.393(4)
C65 C68 1.511(4)
